data_2020605
loop_
_publ_author_name
'Semeniuc, Radu F.'
'Reger, Daniel L.'
'Smith, Mark D.'

_publ_section_title
;
 Silver(I) and rhenium(I) metal complexes of a
 2,2'-bipyridine-functionalized third-generation tris(pyrazolyl)methane
 ligand
;
_journal_issue 11
_journal_name_full 'Acta Crystallographica Section C'
_journal_page_first 826
_journal_page_last 831
_journal_paper_doi 10.1107/S2053229616012171
_journal_volume 72
_journal_year 2016
_chemical_formula_iupac '[Re Br (C22 H20 N8 O1) (C O)3]'
_chemical_formula_moiety 'C25 H20 Br N8 O4 Re'
_chemical_formula_sum 'C25 H20 Br N8 O4 Re'
_chemical_formula_weight 762.60
_chemical_name_systematic
Bromidotricarbonyl(5-{[tris(pyrazol-1-yl)methoxy]methyl}-2,2'-bipyridine-\k^2^<i>N</i>,<i>N</i>')rhenium(I)
_space_group_crystal_system triclinic
_space_group_IT_number 2
_space_group_name_Hall '-P 1'
_space_group_name_H-M_alt 'P -1'
_symmetry_space_group_name_Hall '-P 1'
_symmetry_space_group_name_H-M 'P -1'
_atom_sites_solution_hydrogens geom
_audit_creation_method
;
Olex2 1.2
(compiled 2016.02.19 svn.r3266 for OlexSys, GUI svn.r5155)
;
_cell_angle_alpha 67.7080(10)
_cell_angle_beta 73.5520(10)
_cell_angle_gamma 89.6640(10)
_cell_formula_units_Z 2
_cell_length_a 8.8322(5)
_cell_length_b 11.4361(7)
_cell_length_c 14.4346(9)
_cell_measurement_reflns_used 2374
_cell_measurement_temperature 150(2)
_cell_measurement_theta_max 22.682
_cell_measurement_theta_min 2.908
_cell_volume 1285.31(13)
_computing_cell_refinement
;
SAINT-Plus (Bruker, 1998)
;
_computing_data_collection
;
SMART (Bruker, 2000)
;
_computing_data_reduction
;
SAINT-Plus (Bruker, 1998)
;
_computing_molecular_graphics various
_computing_publication_material
;
OLEX2 (Dolomanov <i>et al.</i>,  2009)
;
_computing_structure_refinement
;
SHELXL214 (Sheldrick, 2015b)
;
_computing_structure_solution
;
SHELXT (Sheldrick, 2015a)
;
_diffrn_ambient_temperature 150(2)
_diffrn_measured_fraction_theta_full 0.995
_diffrn_measured_fraction_theta_max 0.995
_diffrn_measurement_device_type 'Bruker SMART APEX CCD area-detector'
_diffrn_measurement_method '\w scans'
_diffrn_radiation_monochromator graphite
_diffrn_radiation_type MoK\a
_diffrn_radiation_wavelength 0.71073
_diffrn_reflns_av_R_equivalents 0.0523
_diffrn_reflns_limit_h_max 10
_diffrn_reflns_limit_h_min -9
_diffrn_reflns_limit_k_max 13
_diffrn_reflns_limit_k_min -13
_diffrn_reflns_limit_l_max 17
_diffrn_reflns_limit_l_min -17
_diffrn_reflns_number 10082
_diffrn_reflns_theta_full 25.055
_diffrn_reflns_theta_max 25.056
_diffrn_reflns_theta_min 1.600
_exptl_absorpt_coefficient_mu 6.331
_exptl_absorpt_correction_T_max 1.00000
_exptl_absorpt_correction_T_min 0.544100
_exptl_absorpt_correction_type multi-scan
_exptl_absorpt_process_details
;
(SADABS; Bruker, 2014)
;
_exptl_crystal_colour yellow
_exptl_crystal_density_diffrn 1.970
_exptl_crystal_description plate
_exptl_crystal_F_000 736
_exptl_crystal_size_max 0.24
_exptl_crystal_size_mid 0.06
_exptl_crystal_size_min 0.02
_refine_diff_density_max 1.419
_refine_diff_density_min -0.715
_refine_ls_extinction_method none
_refine_ls_goodness_of_fit_ref 0.966
_refine_ls_hydrogen_treatment constr
_refine_ls_matrix_type full
_refine_ls_number_parameters 352
_refine_ls_number_reflns 4548
_refine_ls_number_restraints 0
_refine_ls_restrained_S_all 0.966
_refine_ls_R_factor_all 0.0519
_refine_ls_R_factor_gt 0.0403
_refine_ls_shift/su_max 0.000
_refine_ls_shift/su_mean 0.000
_refine_ls_structure_factor_coef Fsqd
_refine_ls_weighting_details 'w=1/[\s^2^(Fo^2^)+(0.0365P)^2^] where P=(Fo^2^+2Fc^2^)/3'
_refine_ls_weighting_scheme calc
_refine_ls_wR_factor_gt 0.0806
_refine_ls_wR_factor_ref 0.0852
_reflns_number_gt 3788
_reflns_number_total 4548
_reflns_threshold_expression 'I > 2\s(I)'
_cod_data_source_file yp3124sup1.cif
_cod_data_source_block re
_cod_depositor_comments 'Adding full bibliography for 2020604--2020605.cif.'
_cod_database_code 2020605
_cod_database_fobs_code 2020605
_shelx_space_group_comment
;
The symmetry employed for this shelxl refinement is uniquely defined
by the following loop, which should always be used as a source of
symmetry information in preference to the above space-group names.
They are only intended as comments.
;
_shelx_estimated_absorpt_t_min 0.312
_shelx_estimated_absorpt_t_max 0.884

loop_
_space_group_symop_operation_xyz
'x, y, z'
'-x, -y, -z'

loop_
_atom_site_type_symbol
_atom_site_label
_atom_site_fract_x
_atom_site_fract_y
_atom_site_fract_z
_atom_site_U_iso_or_equiv
_atom_site_adp_type
_atom_site_calc_flag
_atom_site_occupancy
Re Re1 0.05600(3) 0.43384(3) 0.28939(2) 0.02184(10) Uani d 1
Br Br1 0.23161(8) 0.63200(6) 0.12988(5) 0.02573(18) Uani d 1
C C1 0.6317(9) -0.0231(7) 0.2489(6) 0.0316(18) Uani d 1
C C2 0.6153(9) 0.0587(7) 0.1404(6) 0.0366(19) Uani d 1
H H2A 0.7088 0.1235 0.0988 0.044 Uiso calc 1
H H2B 0.6089 0.0047 0.1016 0.044 Uiso calc 1
C C3 0.3933(9) 0.1314(7) 0.0819(5) 0.0284(17) Uani d 1
H H3A 0.3560 0.0461 0.0889 0.034 Uiso calc 1
H H3B 0.4663 0.1765 0.0098 0.034 Uiso calc 1
C C11 0.4307(9) 0.0247(6) 0.3866(5) 0.0272(17) Uani d 1
H H11 0.3526 -0.0457 0.4106 0.033 Uiso calc 1
C C12 0.4136(9) 0.1262(6) 0.4141(6) 0.0318(18) Uani d 1
H H12 0.3234 0.1418 0.4605 0.038 Uiso calc 1
C C13 0.5584(10) 0.2022(7) 0.3589(6) 0.036(2) Uani d 1
H H13 0.5822 0.2803 0.3635 0.043 Uiso calc 1
C C21 0.5498(10) -0.2478(6) 0.3809(6) 0.0352(19) Uani d 1
H H21 0.6274 -0.2553 0.4163 0.042 Uiso calc 1
C C22 0.4279(10) -0.3360(7) 0.4058(7) 0.040(2) Uani d 1
H H22 0.4023 -0.4181 0.4612 0.048 Uiso calc 1
C C23 0.3488(9) -0.2803(7) 0.3329(7) 0.041(2) Uani d 1
H H23 0.2566 -0.3212 0.3315 0.050 Uiso calc 1
C C31 0.8886(9) -0.0388(7) 0.2988(6) 0.0353(19) Uani d 1
H H31 0.8603 -0.0124 0.3558 0.042 Uiso calc 1
C C32 1.0272(11) -0.0805(7) 0.2618(8) 0.050(2) Uani d 1
H H32 1.1170 -0.0880 0.2867 0.060 Uiso calc 1
C C33 1.0114(10) -0.1099(7) 0.1803(7) 0.046(2) Uani d 1
H H33 1.0911 -0.1435 0.1409 0.056 Uiso calc 1
C C41 -0.2420(9) 0.5505(6) 0.2304(6) 0.0300(18) Uani d 1
H H41 -0.2397 0.5919 0.2760 0.036 Uiso calc 1
C C42 -0.3623(9) 0.5683(7) 0.1845(6) 0.0320(18) Uani d 1
H H42 -0.4389 0.6238 0.1964 0.038 Uiso calc 1
C C43 -0.3708(9) 0.5049(6) 0.1211(5) 0.0298(17) Uani d 1
H H43 -0.4563 0.5123 0.0922 0.036 Uiso calc 1
C C44 -0.2529(9) 0.4310(6) 0.1007(5) 0.0276(17) Uani d 1
H H44 -0.2541 0.3897 0.0549 0.033 Uiso calc 1
C C45 -0.1309(8) 0.4163(6) 0.1474(5) 0.0235(16) Uani d 1
C C46 0.0000(8) 0.3414(6) 0.1298(5) 0.0224(16) Uani d 1
C C47 0.0177(8) 0.2793(6) 0.0609(5) 0.0229(16) Uani d 1
H H47 -0.0575 0.2847 0.0240 0.028 Uiso calc 1
C C48 0.1435(9) 0.2107(6) 0.0469(5) 0.0250(16) Uani d 1
H H48 0.1548 0.1676 0.0010 0.030 Uiso calc 1
C C49 0.2547(8) 0.2042(6) 0.0997(5) 0.0255(16) Uani d 1
C C50 0.2312(8) 0.2674(6) 0.1669(5) 0.0248(16) Uani d 1
H H50 0.3048 0.2623 0.2049 0.030 Uiso calc 1
C C51 0.2289(8) 0.4076(6) 0.3470(5) 0.0230(16) Uani d 1
C C52 -0.0235(8) 0.5284(7) 0.3732(5) 0.0270(17) Uani d 1
C C53 -0.0569(9) 0.2801(7) 0.4036(6) 0.0284(17) Uani d 1
N N11 0.6595(7) 0.1544(5) 0.2993(5) 0.0325(15) Uani d 1
N N12 0.5762(7) 0.0410(5) 0.3199(4) 0.0275(14) Uani d 1
N N21 0.4143(8) -0.1641(6) 0.2649(5) 0.0367(16) Uani d 1
N N22 0.5401(7) -0.1468(5) 0.2960(5) 0.0265(14) Uani d 1
N N31 0.8724(8) -0.0860(6) 0.1633(6) 0.0443(18) Uani d 1
N N32 0.7985(7) -0.0422(5) 0.2379(5) 0.0298(15) Uani d 1
N N41 -0.1276(7) 0.4763(5) 0.2126(4) 0.0236(13) Uani d 1
N N42 0.1076(6) 0.3363(5) 0.1807(4) 0.0208(13) Uani d 1
O O1 0.4747(6) 0.1188(5) 0.1561(4) 0.0372(13) Uani d 1
O O51 0.3305(6) 0.3970(4) 0.3850(4) 0.0319(12) Uani d 1
O O52 -0.0790(7) 0.5864(5) 0.4219(4) 0.0399(14) Uani d 1
O O53 -0.1132(7) 0.1886(5) 0.4705(5) 0.0470(15) Uani d 1

loop_
_atom_site_aniso_label
_atom_site_aniso_U_11
_atom_site_aniso_U_22
_atom_site_aniso_U_33
_atom_site_aniso_U_12
_atom_site_aniso_U_13
_atom_site_aniso_U_23
Re1 0.01888(17) 0.02660(16) 0.02189(17) 0.00424(12) -0.00667(12) -0.01119(12)
Br1 0.0245(4) 0.0274(4) 0.0260(4) 0.0041(3) -0.0084(3) -0.0107(3)
C1 0.027(5) 0.031(4) 0.036(5) 0.009(4) -0.015(4) -0.009(4)
C2 0.032(5) 0.039(4) 0.032(5) 0.010(4) -0.004(4) -0.012(4)
C3 0.028(5) 0.033(4) 0.026(4) 0.007(3) -0.008(4) -0.015(3)
C11 0.022(4) 0.028(4) 0.028(4) 0.000(3) -0.003(3) -0.010(3)
C12 0.034(5) 0.031(4) 0.027(4) 0.011(4) -0.008(4) -0.008(3)
C13 0.037(5) 0.025(4) 0.049(5) 0.009(4) -0.012(4) -0.018(4)
C21 0.047(6) 0.026(4) 0.038(5) 0.006(4) -0.024(4) -0.010(4)
C22 0.039(5) 0.026(4) 0.054(6) 0.003(4) -0.010(4) -0.017(4)
C23 0.021(5) 0.046(5) 0.068(6) 0.003(4) -0.012(4) -0.034(5)
C31 0.022(5) 0.033(4) 0.042(5) 0.003(4) -0.013(4) -0.003(4)
C32 0.033(6) 0.036(5) 0.068(7) 0.008(4) -0.017(5) -0.005(5)
C33 0.023(5) 0.029(4) 0.077(7) 0.012(4) 0.000(5) -0.022(5)
C41 0.027(5) 0.031(4) 0.030(4) 0.007(3) -0.003(4) -0.015(3)
C42 0.018(4) 0.033(4) 0.039(5) 0.012(3) -0.006(4) -0.010(4)
C43 0.023(4) 0.033(4) 0.027(4) 0.003(3) -0.006(4) -0.007(3)
C44 0.027(4) 0.032(4) 0.025(4) 0.005(3) -0.011(3) -0.009(3)
C45 0.016(4) 0.026(4) 0.019(4) 0.001(3) 0.001(3) -0.003(3)
C46 0.016(4) 0.022(3) 0.025(4) -0.001(3) -0.005(3) -0.006(3)
C47 0.028(4) 0.021(3) 0.023(4) 0.002(3) -0.012(3) -0.008(3)
C48 0.031(4) 0.022(3) 0.023(4) 0.001(3) -0.011(3) -0.008(3)
C49 0.019(4) 0.027(4) 0.029(4) 0.005(3) -0.004(3) -0.012(3)
C50 0.018(4) 0.026(4) 0.026(4) 0.002(3) -0.005(3) -0.008(3)
C51 0.017(4) 0.027(4) 0.020(4) -0.005(3) 0.007(3) -0.014(3)
C52 0.017(4) 0.039(4) 0.020(4) -0.007(3) -0.004(3) -0.008(3)
C53 0.024(4) 0.039(4) 0.029(4) 0.010(4) -0.014(4) -0.016(4)
N11 0.028(4) 0.022(3) 0.042(4) 0.002(3) -0.006(3) -0.010(3)
N12 0.022(4) 0.028(3) 0.028(3) 0.007(3) -0.006(3) -0.008(3)
N21 0.025(4) 0.038(4) 0.063(5) 0.011(3) -0.022(4) -0.032(4)
N22 0.018(3) 0.033(3) 0.038(4) 0.009(3) -0.014(3) -0.021(3)
N31 0.025(4) 0.046(4) 0.071(5) 0.007(3) -0.005(4) -0.039(4)
N32 0.015(3) 0.029(3) 0.042(4) 0.005(3) -0.006(3) -0.013(3)
N41 0.018(3) 0.026(3) 0.027(3) 0.004(3) -0.006(3) -0.012(3)
N42 0.015(3) 0.021(3) 0.021(3) -0.001(2) -0.004(3) -0.003(2)
O1 0.036(3) 0.047(3) 0.039(3) 0.030(3) -0.021(3) -0.021(3)
O51 0.027(3) 0.034(3) 0.040(3) 0.007(2) -0.013(3) -0.017(2)
O52 0.048(4) 0.049(3) 0.032(3) 0.019(3) -0.013(3) -0.024(3)
O53 0.045(4) 0.043(3) 0.040(4) -0.004(3) -0.008(3) -0.006(3)

loop_
_atom_type_symbol
_atom_type_description
_atom_type_scat_dispersion_real
_atom_type_scat_dispersion_imag
_atom_type_scat_source
C C 0.0033 0.0016 'International Tables Vol C Tables 4.2.6.8 and 6.1.1.4'
H H 0.0000 0.0000 'International Tables Vol C Tables 4.2.6.8 and 6.1.1.4'
Br Br -0.2901 2.4595 'International Tables Vol C Tables 4.2.6.8 and 6.1.1.4'
N N 0.0061 0.0033 'International Tables Vol C Tables 4.2.6.8 and 6.1.1.4'
O O 0.0106 0.0060 'International Tables Vol C Tables 4.2.6.8 and 6.1.1.4'
Re Re -1.0185 7.2310 'International Tables Vol C Tables 4.2.6.8 and 6.1.1.4'

loop_
_geom_angle_atom_site_label_1
_geom_angle_atom_site_label_2
_geom_angle_atom_site_label_3
_geom_angle
C51 Re1 Br1 88.42(19)
C51 Re1 C53 88.5(3)
C51 Re1 N41 175.2(2)
C51 Re1 N42 104.2(2)
C52 Re1 Br1 93.9(2)
C52 Re1 C51 87.2(3)
C52 Re1 C53 90.1(3)
C52 Re1 N41 93.5(3)
C52 Re1 N42 168.6(3)
C53 Re1 Br1 174.8(2)
C53 Re1 N41 96.2(3)
C53 Re1 N42 91.0(2)
N41 Re1 Br1 86.84(15)
N41 Re1 N42 75.1(2)
N42 Re1 Br1 85.76(13)
N12 C1 C2 109.5(6)
N12 C1 N32 109.8(6)
N22 C1 C2 112.8(6)
N22 C1 N12 107.5(6)
N22 C1 N32 108.0(5)
N32 C1 C2 109.1(6)
C1 C2 H2A 110.1
C1 C2 H2B 110.1
H2A C2 H2B 108.4
O1 C2 C1 108.0(6)
O1 C2 H2A 110.1
O1 C2 H2B 110.1
H3A C3 H3B 108.2
C49 C3 H3A 109.7
C49 C3 H3B 109.7
O1 C3 H3A 109.7
O1 C3 H3B 109.7
O1 C3 C49 109.8(5)
C12 C11 H11 126.0
N12 C11 H11 126.0
N12 C11 C12 108.0(6)
C11 C12 H12 127.8
C11 C12 C13 104.3(6)
C13 C12 H12 127.8
C12 C13 H13 123.5
N11 C13 C12 113.0(6)
N11 C13 H13 123.5
C22 C21 H21 126.6
C22 C21 N22 106.9(7)
N22 C21 H21 126.6
C21 C22 H22 127.7
C21 C22 C23 104.6(7)
C23 C22 H22 127.7
C22 C23 H23 123.3
N21 C23 C22 113.3(7)
N21 C23 H23 123.3
C32 C31 H31 127.0
C32 C31 N32 105.9(8)
N32 C31 H31 127.0
C31 C32 H32 127.1
C31 C32 C33 105.8(8)
C33 C32 H32 127.1
C32 C33 H33 123.8
N31 C33 C32 112.4(7)
N31 C33 H33 123.8
C42 C41 H41 118.9
N41 C41 H41 118.9
N41 C41 C42 122.2(7)
C41 C42 H42 120.2
C41 C42 C43 119.7(7)
C43 C42 H42 120.2
C42 C43 H43 120.7
C44 C43 C42 118.6(7)
C44 C43 H43 120.7
C43 C44 H44 119.9
C43 C44 C45 120.2(7)
C45 C44 H44 119.9
C44 C45 C46 124.3(6)
N41 C45 C44 120.2(6)
N41 C45 C46 115.5(6)
C47 C46 C45 122.3(6)
N42 C46 C45 117.2(6)
N42 C46 C47 120.5(6)
C46 C47 H47 120.1
C48 C47 C46 119.8(6)
C48 C47 H47 120.1
C47 C48 H48 119.9
C47 C48 C49 120.1(6)
C49 C48 H48 119.9
C48 C49 C3 119.5(6)
C50 C49 C3 122.9(7)
C50 C49 C48 117.6(6)
C49 C50 H50 118.7
N42 C50 C49 122.7(7)
N42 C50 H50 118.7
O51 C51 Re1 175.6(6)
O52 C52 Re1 176.1(6)
O53 C53 Re1 175.5(7)
C13 N11 N12 102.9(6)
C11 N12 C1 126.9(6)
C11 N12 N11 111.7(6)
N11 N12 C1 118.7(6)
C23 N21 N22 102.6(6)
C21 N22 C1 127.3(6)
C21 N22 N21 112.5(6)
N21 N22 C1 119.5(6)
C33 N31 N32 103.1(7)
C31 N32 C1 130.3(6)
C31 N32 N31 112.8(6)
N31 N32 C1 116.3(6)
C41 N41 Re1 124.3(5)
C41 N41 C45 119.0(6)
C45 N41 Re1 116.5(4)
C46 N42 Re1 115.3(4)
C46 N42 C50 119.3(6)
C50 N42 Re1 125.3(5)
C3 O1 C2 113.8(5)

loop_
_geom_bond_atom_site_label_1
_geom_bond_atom_site_label_2
_geom_bond_distance
Re1 Br1 2.6274(8)
Re1 C51 1.907(8)
Re1 C52 1.905(7)
Re1 C53 1.922(8)
Re1 N41 2.167(6)
Re1 N42 2.198(5)
C1 C2 1.538(10)
C1 N12 1.452(9)
C1 N22 1.446(9)
C1 N32 1.461(9)
C2 H2A 0.9900
C2 H2B 0.9900
C2 O1 1.419(8)
C3 H3A 0.9900
C3 H3B 0.9900
C3 C49 1.494(9)
C3 O1 1.415(8)
C11 H11 0.9500
C11 C12 1.357(9)
C11 N12 1.334(9)
C12 H12 0.9500
C12 C13 1.391(10)
C13 H13 0.9500
C13 N11 1.324(9)
C21 H21 0.9500
C21 C22 1.350(11)
C21 N22 1.351(9)
C22 H22 0.9500
C22 C23 1.380(11)
C23 H23 0.9500
C23 N21 1.327(10)
C31 H31 0.9500
C31 C32 1.351(11)
C31 N32 1.353(9)
C32 H32 0.9500
C32 C33 1.383(13)
C33 H33 0.9500
C33 N31 1.325(10)
C41 H41 0.9500
C41 C42 1.379(10)
C41 N41 1.346(8)
C42 H42 0.9500
C42 C43 1.382(10)
C43 H43 0.9500
C43 C44 1.375(9)
C44 H44 0.9500
C44 C45 1.402(10)
C45 C46 1.457(9)
C45 N41 1.365(8)
C46 C47 1.402(9)
C46 N42 1.345(8)
C47 H47 0.9500
C47 C48 1.369(9)
C48 H48 0.9500
C48 C49 1.389(10)
C49 C50 1.387(9)
C50 H50 0.9500
C50 N42 1.356(8)
C51 O51 1.161(8)
C52 O52 1.152(8)
C53 O53 1.114(8)
N11 N12 1.380(8)
N21 N22 1.352(8)
N31 N32 1.357(8)

loop_
_geom_torsion_atom_site_label_1
_geom_torsion_atom_site_label_2
_geom_torsion_atom_site_label_3
_geom_torsion_atom_site_label_4
_geom_torsion
C1 C2 O1 C3 -144.3(6)
C2 C1 N12 C11 94.0(9)
C2 C1 N12 N11 -65.6(8)
C2 C1 N22 C21 167.7(7)
C2 C1 N22 N21 -22.6(9)
C2 C1 N32 C31 137.8(7)
C2 C1 N32 N31 -51.6(8)
C3 C49 C50 N42 178.1(6)
C11 C12 C13 N11 1.0(9)
C12 C11 N12 C1 -161.9(6)
C12 C11 N12 N11 -1.1(8)
C12 C13 N11 N12 -1.6(8)
C13 N11 N12 C1 164.2(6)
C13 N11 N12 C11 1.6(8)
C21 C22 C23 N21 0.1(9)
C22 C21 N22 C1 171.4(7)
C22 C21 N22 N21 1.1(9)
C22 C23 N21 N22 0.5(9)
C23 N21 N22 C1 -172.1(6)
C23 N21 N22 C21 -1.0(8)
C31 C32 C33 N31 1.5(10)
C32 C31 N32 C1 171.5(7)
C32 C31 N32 N31 0.7(9)
C32 C33 N31 N32 -1.0(9)
C33 N31 N32 C1 -172.0(6)
C33 N31 N32 C31 0.2(8)
C41 C42 C43 C44 -3.7(10)
C42 C41 N41 Re1 -175.8(5)
C42 C41 N41 C45 -0.3(10)
C42 C43 C44 C45 2.8(10)
C43 C44 C45 C46 -179.2(6)
C43 C44 C45 N41 -0.6(10)
C44 C45 C46 C47 1.8(10)
C44 C45 C46 N42 -179.8(6)
C44 C45 N41 Re1 175.2(5)
C44 C45 N41 C41 -0.7(9)
C45 C46 C47 C48 179.6(6)
C45 C46 N42 Re1 3.6(7)
C45 C46 N42 C50 179.8(6)
C46 C45 N41 Re1 -6.0(7)
C46 C45 N41 C41 178.1(6)
C46 C47 C48 C49 -0.9(10)
C47 C46 N42 Re1 -178.0(5)
C47 C46 N42 C50 -1.8(9)
C47 C48 C49 C3 -178.7(6)
C47 C48 C49 C50 0.9(10)
C48 C49 C50 N42 -1.4(10)
C49 C3 O1 C2 -175.7(6)
C49 C50 N42 Re1 177.7(5)
C49 C50 N42 C46 1.9(9)
N12 C1 C2 O1 -36.3(8)
N12 C1 N22 C21 -71.4(9)
N12 C1 N22 N21 98.3(7)
N12 C1 N32 C31 17.8(10)
N12 C1 N32 N31 -171.6(6)
N12 C11 C12 C13 0.1(8)
N22 C1 C2 O1 83.5(8)
N22 C1 N12 C11 -29.0(9)
N22 C1 N12 N11 171.5(6)
N22 C1 N32 C31 -99.2(8)
N22 C1 N32 N31 71.4(8)
N22 C21 C22 C23 -0.7(9)
N32 C1 C2 O1 -156.5(6)
N32 C1 N12 C11 -146.2(7)
N32 C1 N12 N11 54.2(8)
N32 C1 N22 C21 47.1(9)
N32 C1 N22 N21 -143.2(6)
N32 C31 C32 C33 -1.2(9)
N41 C41 C42 C43 2.5(11)
N41 C45 C46 C47 -176.8(6)
N41 C45 C46 N42 1.5(9)
N42 C46 C47 C48 1.3(10)
O1 C3 C49 C48 -169.9(6)
O1 C3 C49 C50 10.5(9)
